data_1505799
loop_
_publ_author_name
'Mu, Shu-Zhen'
'Wang, Ye'
'He, Hong-Ping'
'Yang, Xian-Wen'
'Wang, Yue-Hu'
'Di, Ying-Tong'
'Lu, Yang'
'Chang, Ying'
'Hao, Xiao-Jiang'

_publ_section_title
;
 Daphnioldhanins A-C, alkaloids from Daphniphyllum oldhami
;
_journal_issue 7
_journal_name_full 'Journal of natural products'
_journal_page_first 1065
_journal_page_last 1069
_journal_paper_doi 10.1021/np060131z
_journal_volume 69
_journal_year 2006
_chemical_absolute_configuration unk
_chemical_formula_moiety 'C23 H35 N O4'
_chemical_formula_sum 'C23 H35 N O4'
_chemical_formula_weight 389.52
_chemical_name_systematic
;
methyl(1S,3S,10S,14S,18S)-20-hydroxy-18-
(hydroxymethyl)-14-methyl-12-azahexacyclo
[10.6.1.11,4.07,20.010,18.015,19]icosane-3-carboxylate
;
_space_group_IT_number 19
_symmetry_cell_setting orthorhombic
_symmetry_space_group_name_Hall 'P 2ac 2ab'
_symmetry_space_group_name_H-M 'P 21 21 21'
_atom_sites_solution_hydrogens geom
_atom_sites_solution_primary direct
_atom_sites_solution_secondary difmap
_audit_creation_method SHELXL-97
_cell_angle_alpha 90.00
_cell_angle_beta 90.00
_cell_angle_gamma 90.00
_cell_formula_units_Z 4
_cell_length_a 7.9130(16)
_cell_length_b 9.4840(19)
_cell_length_c 26.271(5)
_cell_measurement_reflns_used 2260
_cell_measurement_temperature 295(2)
_cell_measurement_theta_max 27.29
_cell_measurement_theta_min 2.28
_cell_volume 1971.6(7)
_computing_cell_refinement 'SCALE(Otwinowski & Minor,1996)'
_computing_data_collection 'DENZO(Otwinowski & Minor,1996)'
_computing_data_reduction 'SCALE(Otwinowski & Minor,1996)'
_computing_molecular_graphics 'ORTEPII(Johnson,1976) and PLUTON(Spek,1990)'
_computing_publication_material 'SHELXL97(Sheldrick, 1997)'
_computing_structure_refinement 'SHELXL-97 (Sheldrick, 1997)'
_computing_structure_solution 'SHELXS-97 (Sheldrick, 1990)'
_diffrn_ambient_temperature 295(2)
_diffrn_measured_fraction_theta_full 0.884
_diffrn_measured_fraction_theta_max 0.884
_diffrn_measurement_device_type 'MAC DIP 2030K'
_diffrn_measurement_method \w
_diffrn_radiation_monochromator graphite
_diffrn_radiation_source 'rotate anode'
_diffrn_radiation_type MoK\a
_diffrn_radiation_wavelength 0.71073
_diffrn_reflns_av_R_equivalents 0.0000
_diffrn_reflns_av_sigmaI/netI 0.0120
_diffrn_reflns_limit_h_max 9
_diffrn_reflns_limit_h_min 0
_diffrn_reflns_limit_k_max 12
_diffrn_reflns_limit_k_min 0
_diffrn_reflns_limit_l_max 33
_diffrn_reflns_limit_l_min 0
_diffrn_reflns_number 2250
_diffrn_reflns_theta_full 27.29
_diffrn_reflns_theta_max 27.29
_diffrn_reflns_theta_min 2.28
_diffrn_standards_decay_% 0
_diffrn_standards_interval_count 0
_diffrn_standards_interval_time 0
_diffrn_standards_number 0
_exptl_absorpt_coefficient_mu 0.088
_exptl_absorpt_correction_type none
_exptl_crystal_colour colorless
_exptl_crystal_density_diffrn 1.312
_exptl_crystal_density_method 'not measured'
_exptl_crystal_description Column
_exptl_crystal_F_000 848
_exptl_crystal_size_max 0.5
_exptl_crystal_size_mid 0.4
_exptl_crystal_size_min 0.2
_refine_diff_density_max 0.308
_refine_diff_density_min -0.415
_refine_diff_density_rms 0.068
_refine_ls_abs_structure_details 'Flack H D (1983), Acta Cryst. A39, 876-881'
_refine_ls_extinction_method none
_refine_ls_goodness_of_fit_ref 1.390
_refine_ls_hydrogen_treatment constr
_refine_ls_matrix_type full
_refine_ls_number_parameters 253
_refine_ls_number_reflns 2250
_refine_ls_number_restraints 0
_refine_ls_restrained_S_all 1.390
_refine_ls_R_factor_all 0.0749
_refine_ls_R_factor_gt 0.0749
_refine_ls_shift/su_max 0.010
_refine_ls_shift/su_mean 0.001
_refine_ls_structure_factor_coef Fsqd
_refine_ls_weighting_details 'calc w=1/[\s^2^(Fo^2^)+(0.0404P)^2^+2.9715P] where P=(Fo^2^+2Fc^2^)/3'
_refine_ls_weighting_scheme calc
_refine_ls_wR_factor_gt 0.1806
_refine_ls_wR_factor_ref 0.1806
_reflns_number_gt 2250
_reflns_number_total 2250
_reflns_threshold_expression >2sigma(I)
_cod_data_source_file np060131zsi20060323_032147.cif
_cod_data_source_block d4719
_cod_depositor_comments
;
The following automatic conversions were performed:

'_symmetry_cell_setting' value 'Orthorhombic' changed to
'orthorhombic' according to
/home/saulius/struct/CIF-dictionaries/cif_core.dic dictionary named
'cif_core.dic' version 2.4.1 from 2010-06-29.

Automatic conversion script
Id: cif_fix_values 1715 2011-07-08 13:25:40Z adriana 
;
_cod_original_sg_symbol_H-M P2(1)2(1)2(1)
_cod_database_code 1505799

loop_
_symmetry_equiv_pos_as_xyz
'x, y, z'
'-x+1/2, -y, z+1/2'
'-x, y+1/2, -z+1/2'
'x+1/2, -y+1/2, -z'

loop_
_atom_site_label
_atom_site_type_symbol
_atom_site_fract_x
_atom_site_fract_y
_atom_site_fract_z
_atom_site_U_iso_or_equiv
_atom_site_adp_type
_atom_site_occupancy
_atom_site_symmetry_multiplicity
_atom_site_calc_flag
_atom_site_refinement_flags
N1 N 0.6241(5) 0.6393(5) 0.22199(14) 0.0289(10) Uani 1 1 d .
O1 O 0.4594(5) 0.7261(4) 0.14451(13) 0.0356(9) Uani 1 1 d .
H1A H 0.3947 0.6932 0.1232 0.053 Uiso 1 1 calc R
O2 O 1.1621(5) 0.6022(5) 0.11009(16) 0.0477(11) Uani 1 1 d .
H2A H 1.2528 0.6346 0.1197 0.072 Uiso 1 1 calc R
O3 O 0.9425(6) 1.0433(6) 0.05252(16) 0.0569(14) Uani 1 1 d .
O4 O 0.7092(6) 1.1690(4) 0.03653(13) 0.0405(10) Uani 1 1 d .
C1 C 0.6911(6) 0.7842(5) 0.21309(16) 0.0245(10) Uani 1 1 d .
H1B H 0.5945 0.8485 0.2154 0.029 Uiso 1 1 calc R
C2 C 0.8025(7) 0.8140(6) 0.25939(16) 0.0275(11) Uani 1 1 d .
H2B H 0.8252 0.9153 0.2624 0.033 Uiso 1 1 calc R
C3 C 0.9669(6) 0.7317(6) 0.25610(16) 0.0299(12) Uani 1 1 d .
H3A H 0.9463 0.6342 0.2654 0.036 Uiso 1 1 calc R
H3B H 1.0476 0.7706 0.2801 0.036 Uiso 1 1 calc R
C4 C 1.0414(6) 0.7377(6) 0.20237(17) 0.0299(11) Uani 1 1 d .
H4A H 1.1384 0.6753 0.2012 0.036 Uiso 1 1 calc R
H4B H 1.0823 0.8327 0.1964 0.036 Uiso 1 1 calc R
C5 C 0.9207(6) 0.6974(6) 0.15784(16) 0.0232(10) Uani 1 1 d .
C6 C 0.8598(7) 0.5425(6) 0.16314(17) 0.0266(10) Uani 1 1 d .
H6A H 0.9608 0.4907 0.1738 0.032 Uiso 1 1 calc R
C7 C 0.7316(7) 0.5184(6) 0.2070(2) 0.0353(12) Uani 1 1 d .
H7A H 0.6579 0.4413 0.1972 0.042 Uiso 1 1 calc R
H7B H 0.7942 0.4880 0.2367 0.042 Uiso 1 1 calc R
C8 C 0.7637(6) 0.7997(5) 0.15864(15) 0.0219(10) Uani 1 1 d .
C9 C 0.6136(6) 0.7749(6) 0.11941(17) 0.0278(11) Uani 1 1 d .
C10 C 0.6421(7) 0.6737(6) 0.07402(17) 0.0320(13) Uani 1 1 d .
H10A H 0.7532 0.6960 0.0596 0.038 Uiso 1 1 calc R
C11 C 0.6422(8) 0.5180(6) 0.0868(2) 0.0370(13) Uani 1 1 d .
H11A H 0.6280 0.4645 0.0557 0.044 Uiso 1 1 calc R
H11B H 0.5462 0.4979 0.1086 0.044 Uiso 1 1 calc R
C12 C 0.8040(8) 0.4683(7) 0.1136(2) 0.0378(13) Uani 1 1 d .
H12A H 0.8961 0.4764 0.0894 0.045 Uiso 1 1 calc R
H12B H 0.7907 0.3688 0.1211 0.045 Uiso 1 1 calc R
C13 C 0.8153(7) 0.9573(6) 0.15008(19) 0.0340(12) Uani 1 1 d .
H13A H 0.8045 1.0089 0.1818 0.041 Uiso 1 1 calc R
H13B H 0.9324 0.9621 0.1393 0.041 Uiso 1 1 calc R
C14 C 0.7020(7) 1.0254(6) 0.10934(17) 0.0289(11) Uani 1 1 d .
H14A H 0.6454 1.1067 0.1248 0.035 Uiso 1 1 calc R
C15 C 0.5646(7) 0.9159(6) 0.09504(19) 0.0322(12) Uani 1 1 d .
H15A H 0.4582 0.9466 0.1106 0.039 Uiso 1 1 calc R
C16 C 0.5289(11) 0.8839(7) 0.0380(2) 0.055(2) Uani 1 1 d .
H16A H 0.4265 0.9308 0.0267 0.066 Uiso 1 1 calc R
H16B H 0.6223 0.9148 0.0168 0.066 Uiso 1 1 calc R
C17 C 0.5087(8) 0.7243(7) 0.03560(18) 0.0384(14) Uani 1 1 d .
H17A H 0.5320 0.6887 0.0017 0.046 Uiso 1 1 calc R
H17B H 0.3960 0.6956 0.0457 0.046 Uiso 1 1 calc R
C18 C 0.6823(7) 0.7648(6) 0.30224(17) 0.0337(12) Uani 1 1 d .
H18B H 0.6007 0.8408 0.3080 0.040 Uiso 1 1 calc R
C19 C 0.5846(8) 0.6404(7) 0.27791(19) 0.0426(15) Uani 1 1 d .
H19A H 0.6191 0.5521 0.2933 0.051 Uiso 1 1 calc R
H19B H 0.4641 0.6522 0.2832 0.051 Uiso 1 1 calc R
C20 C 0.7627(9) 0.7307(8) 0.35343(19) 0.0506(17) Uani 1 1 d .
H20A H 0.6766 0.7018 0.3770 0.076 Uiso 1 1 calc R
H20B H 0.8189 0.8129 0.3663 0.076 Uiso 1 1 calc R
H20C H 0.8432 0.6559 0.3493 0.076 Uiso 1 1 calc R
C21 C 1.0373(7) 0.7118(7) 0.10972(19) 0.0358(13) Uani 1 1 d .
H21A H 0.9695 0.7050 0.0791 0.043 Uiso 1 1 calc R
H21B H 1.0924 0.8032 0.1099 0.043 Uiso 1 1 calc R
C22 C 0.8022(8) 1.0780(6) 0.06362(18) 0.0333(12) Uani 1 1 d .
C23 C 0.7822(11) 1.2151(9) -0.0111(2) 0.064(2) Uani 1 1 d .
H23A H 0.7054 1.2782 -0.0279 0.097 Uiso 1 1 calc R
H23B H 0.8027 1.1347 -0.0325 0.097 Uiso 1 1 calc R
H23C H 0.8869 1.2629 -0.0046 0.097 Uiso 1 1 calc R

loop_
_atom_site_aniso_label
_atom_site_aniso_U_11
_atom_site_aniso_U_22
_atom_site_aniso_U_33
_atom_site_aniso_U_23
_atom_site_aniso_U_13
_atom_site_aniso_U_12
N1 0.027(2) 0.040(3) 0.0195(17) 0.0034(17) 0.0038(16) -0.006(2)
O1 0.0234(18) 0.048(3) 0.0349(18) 0.0016(18) -0.0037(14) -0.0092(18)
O2 0.025(2) 0.063(3) 0.054(2) -0.016(2) 0.0023(17) -0.004(2)
O3 0.047(3) 0.073(4) 0.052(2) 0.014(2) 0.015(2) 0.021(3)
O4 0.049(2) 0.039(3) 0.0329(17) 0.0152(16) 0.0030(18) 0.008(2)
C1 0.025(2) 0.022(3) 0.027(2) 0.0022(18) -0.0014(18) -0.002(2)
C2 0.035(3) 0.026(3) 0.0218(19) -0.0021(17) -0.0053(19) 0.002(2)
C3 0.030(3) 0.038(3) 0.022(2) 0.004(2) -0.0069(19) 0.000(2)
C4 0.025(3) 0.036(3) 0.029(2) -0.001(2) -0.0065(19) -0.006(2)
C5 0.021(2) 0.029(3) 0.0189(18) -0.0024(18) -0.0022(17) -0.005(2)
C6 0.028(3) 0.023(3) 0.029(2) -0.0013(18) -0.0045(19) 0.000(2)
C7 0.038(3) 0.029(3) 0.039(3) 0.003(2) -0.002(2) -0.006(3)
C8 0.026(2) 0.023(2) 0.0166(18) 0.0021(16) -0.0031(17) -0.001(2)
C9 0.025(3) 0.032(3) 0.027(2) -0.002(2) -0.0023(18) -0.008(2)
C10 0.031(3) 0.046(4) 0.0191(19) -0.010(2) -0.0055(19) -0.004(3)
C11 0.043(3) 0.029(3) 0.039(3) -0.013(2) -0.013(2) -0.001(3)
C12 0.042(3) 0.035(3) 0.037(3) -0.008(2) -0.005(2) 0.003(3)
C13 0.045(3) 0.025(3) 0.032(2) 0.006(2) -0.012(2) -0.011(3)
C14 0.037(3) 0.022(3) 0.028(2) 0.0044(18) -0.002(2) 0.001(2)
C15 0.033(3) 0.030(3) 0.033(2) 0.004(2) -0.010(2) -0.001(2)
C16 0.087(5) 0.045(4) 0.034(3) 0.005(3) -0.037(3) -0.008(4)
C17 0.039(3) 0.052(4) 0.024(2) -0.001(2) -0.008(2) -0.003(3)
C18 0.041(3) 0.037(3) 0.023(2) 0.0015(19) 0.002(2) 0.009(3)
C19 0.044(3) 0.056(4) 0.029(2) 0.003(2) 0.006(2) -0.011(3)
C20 0.056(4) 0.071(5) 0.025(2) 0.002(3) -0.007(3) -0.002(4)
C21 0.025(3) 0.049(4) 0.034(2) 0.005(2) 0.002(2) -0.006(3)
C22 0.041(3) 0.033(3) 0.026(2) 0.003(2) 0.003(2) -0.003(3)
C23 0.075(5) 0.079(6) 0.038(3) 0.034(3) 0.021(3) 0.013(5)

loop_
_atom_type_symbol
_atom_type_description
_atom_type_scat_dispersion_real
_atom_type_scat_dispersion_imag
_atom_type_scat_source
C C 0.0033 0.0016 'International Tables Vol C Tables 4.2.6.8 and 6.1.1.4'
H H 0.0000 0.0000 'International Tables Vol C Tables 4.2.6.8 and 6.1.1.4'
N N 0.0061 0.0033 'International Tables Vol C Tables 4.2.6.8 and 6.1.1.4'
O O 0.0106 0.0060 'International Tables Vol C Tables 4.2.6.8 and 6.1.1.4'

loop_
_geom_angle_atom_site_label_1
_geom_angle_atom_site_label_2
_geom_angle_atom_site_label_3
_geom_angle
C7 N1 C1 117.9(4)
C7 N1 C19 112.7(4)
C1 N1 C19 102.8(4)
C9 O1 H1A 109.5
C21 O2 H2A 109.5
C22 O4 C23 115.8(5)
N1 C1 C2 104.5(4)
N1 C1 C8 111.4(4)
C2 C1 C8 120.2(4)
N1 C1 H1B 106.6
C2 C1 H1B 106.6
C8 C1 H1B 106.6
C3 C2 C1 110.7(4)
C3 C2 C18 114.4(4)
C1 C2 C18 99.7(4)
C3 C2 H2B 110.5
C1 C2 H2B 110.5
C18 C2 H2B 110.5
C2 C3 C4 111.3(4)
C2 C3 H3A 109.4
C4 C3 H3A 109.4
C2 C3 H3B 109.4
C4 C3 H3B 109.4
H3A C3 H3B 108.0
C3 C4 C5 116.6(4)
C3 C4 H4A 108.2
C5 C4 H4A 108.2
C3 C4 H4B 108.2
C5 C4 H4B 108.2
H4A C4 H4B 107.3
C6 C5 C4 110.8(4)
C6 C5 C21 109.7(4)
C4 C5 C21 102.9(4)
C6 C5 C8 109.6(4)
C4 C5 C8 108.8(4)
C21 C5 C8 114.8(4)
C12 C6 C7 111.8(4)
C12 C6 C5 116.4(4)
C7 C6 C5 114.2(4)
C12 C6 H6A 104.3
C7 C6 H6A 104.3
C5 C6 H6A 104.3
N1 C7 C6 117.3(4)
N1 C7 H7A 108.0
C6 C7 H7A 108.0
N1 C7 H7B 108.0
C6 C7 H7B 108.0
H7A C7 H7B 107.2
C1 C8 C13 108.7(4)
C1 C8 C5 104.3(3)
C13 C8 C5 112.3(4)
C1 C8 C9 107.9(4)
C13 C8 C9 104.0(4)
C5 C8 C9 119.3(4)
O1 C9 C15 104.7(4)
O1 C9 C10 105.8(4)
C15 C9 C10 104.8(4)
O1 C9 C8 112.2(3)
C15 C9 C8 109.3(4)
C10 C9 C8 118.9(4)
C11 C10 C17 116.8(5)
C11 C10 C9 115.7(4)
C17 C10 C9 102.3(4)
C11 C10 H10A 107.2
C17 C10 H10A 107.2
C9 C10 H10A 107.2
C10 C11 C12 113.7(5)
C10 C11 H11A 108.8
C12 C11 H11A 108.8
C10 C11 H11B 108.8
C12 C11 H11B 108.8
H11A C11 H11B 107.7
C11 C12 C6 119.0(5)
C11 C12 H12A 107.6
C6 C12 H12A 107.6
C11 C12 H12B 107.6
C6 C12 H12B 107.6
H12A C12 H12B 107.0
C14 C13 C8 110.4(4)
C14 C13 H13A 109.6
C8 C13 H13A 109.6
C14 C13 H13B 109.6
C8 C13 H13B 109.6
H13A C13 H13B 108.1
C22 C14 C13 112.5(4)
C22 C14 C15 113.2(4)
C13 C14 C15 107.2(4)
C22 C14 H14A 107.9
C13 C14 H14A 107.9
C15 C14 H14A 107.9
C9 C15 C14 107.8(4)
C9 C15 C16 106.2(5)
C14 C15 C16 119.4(5)
C9 C15 H15A 107.6
C14 C15 H15A 107.6
C16 C15 H15A 107.6
C17 C16 C15 104.6(5)
C17 C16 H16A 110.8
C15 C16 H16A 110.8
C17 C16 H16B 110.8
C15 C16 H16B 110.8
H16A C16 H16B 108.9
C16 C17 C10 102.2(5)
C16 C17 H17A 111.3
C10 C17 H17A 111.3
C16 C17 H17B 111.3
C10 C17 H17B 111.3
H17A C17 H17B 109.2
C20 C18 C2 116.8(5)
C20 C18 C19 114.3(5)
C2 C18 C19 103.7(4)
C20 C18 H18B 107.2
C2 C18 H18B 107.2
C19 C18 H18B 107.2
N1 C19 C18 107.8(4)
N1 C19 H19A 110.2
C18 C19 H19A 110.2
N1 C19 H19B 110.2
C18 C19 H19B 110.2
H19A C19 H19B 108.5
C18 C20 H20A 109.5
C18 C20 H20B 109.5
H20A C20 H20B 109.5
C18 C20 H20C 109.5
H20A C20 H20C 109.5
H20B C20 H20C 109.5
O2 C21 C5 109.6(4)
O2 C21 H21A 109.7
C5 C21 H21A 109.7
O2 C21 H21B 109.7
C5 C21 H21B 109.7
H21A C21 H21B 108.2
O3 C22 O4 124.0(5)
O3 C22 C14 125.9(5)
O4 C22 C14 110.1(5)
O4 C23 H23A 109.5
O4 C23 H23B 109.5
H23A C23 H23B 109.5
O4 C23 H23C 109.5
H23A C23 H23C 109.5
H23B C23 H23C 109.5

loop_
_geom_bond_atom_site_label_1
_geom_bond_atom_site_label_2
_geom_bond_distance
N1 C7 1.481(7)
N1 C1 1.491(7)
N1 C19 1.502(6)
O1 C9 1.462(6)
O1 H1A 0.8200
O2 C21 1.434(7)
O2 H2A 0.8200
O3 C22 1.195(7)
O4 C22 1.339(7)
O4 C23 1.447(6)
C1 C2 1.529(6)
C1 C8 1.548(6)
C1 H1B 0.9800
C2 C3 1.519(7)
C2 C18 1.546(7)
C2 H2B 0.9800
C3 C4 1.531(6)
C3 H3A 0.9700
C3 H3B 0.9700
C4 C5 1.558(6)
C4 H4A 0.9700
C4 H4B 0.9700
C5 C6 1.553(7)
C5 C21 1.571(6)
C5 C8 1.576(7)
C6 C12 1.544(7)
C6 C7 1.551(7)
C6 H6A 0.9800
C7 H7A 0.9700
C7 H7B 0.9700
C8 C13 1.566(7)
C8 C9 1.590(6)
C9 C15 1.532(7)
C9 C10 1.547(7)
C10 C11 1.515(8)
C10 C17 1.537(7)
C10 H10A 0.9800
C11 C12 1.535(8)
C11 H11A 0.9700
C11 H11B 0.9700
C12 H12A 0.9700
C12 H12B 0.9700
C13 C14 1.538(7)
C13 H13A 0.9700
C13 H13B 0.9700
C14 C22 1.523(7)
C14 C15 1.550(8)
C14 H14A 0.9800
C15 C16 1.555(7)
C15 H15A 0.9800
C16 C17 1.524(9)
C16 H16A 0.9700
C16 H16B 0.9700
C17 H17A 0.9700
C17 H17B 0.9700
C18 C20 1.522(7)
C18 C19 1.548(8)
C18 H18B 0.9800
C19 H19A 0.9700
C19 H19B 0.9700
C20 H20A 0.9600
C20 H20B 0.9600
C20 H20C 0.9600
C21 H21A 0.9700
C21 H21B 0.9700
C23 H23A 0.9600
C23 H23B 0.9600
C23 H23C 0.9600

loop_
_cod_related_entry_id
_cod_related_entry_code
_cod_related_entry_database
1 30651677 ChemSpider
